data_1516464
loop_
_publ_author_name
'Xu, Jianfeng'
'Mou, Chengli'
'Zhu, Tingshun'
'Song, Bao-An'
'Chi, Yonggui Robin'

_publ_section_title
;
 N-heterocyclic carbene-catalyzed chemoselective cross-aza-benzoin
 reaction of enals with isatin-derived ketimines: access to chiral
 quaternary aminooxindoles.
;
_journal_issue 12
_journal_name_full 'Organic letters'
_journal_page_first 3272
_journal_page_last 3275
_journal_paper_doi 10.1021/ol501286e
_journal_volume 16
_journal_year 2014
_chemical_absolute_configuration ad
_chemical_formula_sum 'C26 H30 Cl N2 O4'
_chemical_formula_weight 469.97
_space_group_crystal_system monoclinic
_space_group_IT_number 5
_space_group_name_Hall 'C 2y'
_space_group_name_H-M_alt 'C 1 2 1'
_symmetry_space_group_name_Hall 'C 2y'
_symmetry_space_group_name_H-M 'C 1 2 1'
_atom_sites_solution_hydrogens geom
_cell_angle_alpha 90
_cell_angle_beta 92.662(10)
_cell_angle_gamma 90
_cell_formula_units_Z 4
_cell_length_a 21.651(5)
_cell_length_b 8.9952(16)
_cell_length_c 13.072(3)
_cell_measurement_reflns_used 1862
_cell_measurement_temperature 103.(2)
_cell_measurement_theta_max 19.5960
_cell_measurement_theta_min 2.3889
_cell_volume 2543.1(9)
_computing_cell_refinement 'SAINT V8.34A (Bruker AXS Inc., 2013)'
_computing_data_collection 'Bruker APEX2'
_computing_data_reduction 'SAINT V8.34A (Bruker AXS Inc., 2013)'
_computing_molecular_graphics 'Bruker SHELXTL'
_computing_publication_material 'Bruker SHELXTL'
_computing_structure_refinement 'SHELXL-2013 (Sheldrick, 2013)'
_computing_structure_solution 'SHELXS-97 (Sheldrick 2008)'
_diffrn_ambient_temperature 103.(2)
_diffrn_detector_area_resol_mean 8.3333
_diffrn_measured_fraction_theta_full 0.996
_diffrn_measured_fraction_theta_max 0.996
_diffrn_measurement_device_type 'Bruker APEX-II CCD'
_diffrn_measurement_method '\f and \w scans'
_diffrn_radiation_monochromator graphite
_diffrn_radiation_type MoK\a
_diffrn_radiation_wavelength 0.71073
_diffrn_reflns_av_R_equivalents 0.1058
_diffrn_reflns_av_sigmaI/netI 0.1033
_diffrn_reflns_limit_h_max 26
_diffrn_reflns_limit_h_min -26
_diffrn_reflns_limit_k_max 11
_diffrn_reflns_limit_k_min -11
_diffrn_reflns_limit_l_max 16
_diffrn_reflns_limit_l_min -16
_diffrn_reflns_number 29143
_diffrn_reflns_theta_full 26.44
_diffrn_reflns_theta_max 26.44
_diffrn_reflns_theta_min 2.45
_exptl_absorpt_coefficient_mu 0.183
_exptl_absorpt_correction_T_max 0.98
_exptl_absorpt_correction_T_min 0.79
_exptl_absorpt_correction_type multi-scan
_exptl_absorpt_process_details 'SADABS V2012/1 (Bruker AXS Inc.)'
_exptl_crystal_colour colourless
_exptl_crystal_density_diffrn 1.227
_exptl_crystal_density_method 'not measured'
_exptl_crystal_description needle
_exptl_crystal_F_000 996
_exptl_crystal_size_max 0.400
_exptl_crystal_size_mid 0.180
_exptl_crystal_size_min 0.120
_refine_diff_density_max 0.185
_refine_diff_density_min -0.236
_refine_ls_abs_structure_details
;
Flack x determined using 976 quotients [(I+)-(I-)]/[(I+)+(I-)]
(Parsons and Flack (2004), Acta Cryst. A60, s61).
;
_refine_ls_abs_structure_Flack 0.06(7)
_refine_ls_extinction_method none
_refine_ls_goodness_of_fit_ref 1.006
_refine_ls_hydrogen_treatment constr
_refine_ls_matrix_type full
_refine_ls_number_parameters 594
_refine_ls_number_reflns 5201
_refine_ls_number_restraints 1659
_refine_ls_restrained_S_all 0.929
_refine_ls_R_factor_all 0.1303
_refine_ls_R_factor_gt 0.0534
_refine_ls_shift/su_max 0.000
_refine_ls_shift/su_mean 0.000
_refine_ls_structure_factor_coef Fsqd
_refine_ls_weighting_details 'w=1/[\s^2^(Fo^2^)+(0.0613P)^2^] where P=(Fo^2^+2Fc^2^)/3'
_refine_ls_weighting_scheme calc
_refine_ls_wR_factor_gt 0.1109
_refine_ls_wR_factor_ref 0.1426
_reflns_number_gt 2852
_reflns_number_total 5201
_reflns_threshold_expression 'I > 2\s(I)'
_cod_data_source_file ol501286e_si_001.cif
_cod_data_source_block I
_cod_depositor_comments 'Adding full bibliography for 1516464.cif.'
_cod_original_cell_volume 2543.1(8)
_cod_database_code 1516464

loop_
_space_group_symop_operation_xyz
'x, y, z'
'-x, y, -z'
'x+1/2, y+1/2, z'
'-x+1/2, y+1/2, -z'

loop_
_atom_site_type_symbol
_atom_site_label
_atom_site_fract_x
_atom_site_fract_y
_atom_site_fract_z
_atom_site_U_iso_or_equiv
_atom_site_adp_type
_atom_site_calc_flag
_atom_site_refinement_flags_adp
_atom_site_refinement_flags_occupancy
_atom_site_refinement_flags_posn
_atom_site_occupancy
_atom_site_disorder_assembly
_atom_site_disorder_group
C C1 0.1322(4) 0.2496(14) 1.2226(7) 0.036(2) Uani d U P DG 0.682(7) A 1
H H1 0.1637 0.2263 1.177 0.043 Uiso calc U P R 0.682(7) A 1
C C2 0.1349(5) 0.1919(12) 1.3214(7) 0.036(2) Uani d U P DG 0.682(7) A 1
H H2 0.1683 0.1293 1.3433 0.043 Uiso calc U P R 0.682(7) A 1
C C3 0.0888(5) 0.2260(12) 1.3882(6) 0.042(3) Uani d U P DG 0.682(7) A 1
C C4 0.0400(5) 0.3176(15) 1.3562(7) 0.043(3) Uani d U P DG 0.682(7) A 1
H H4 0.0085 0.3409 1.4018 0.052 Uiso calc U P R 0.682(7) A 1
C C5 0.0372(4) 0.3753(15) 1.2574(8) 0.038(2) Uani d U P DG 0.682(7) A 1
H H5 0.0038 0.4379 1.2355 0.046 Uiso calc U P R 0.682(7) A 1
C C6 0.0833(4) 0.3413(14) 1.1906(6) 0.031(2) Uani d U P DG 0.682(7) A 1
C C7 0.0786(5) 0.4080(16) 1.0866(8) 0.032(2) Uani d U P D 0.682(7) A 1
H H7 0.0433 0.468 1.0714 0.038 Uiso calc U P R 0.682(7) A 1
C C8 0.1186(5) 0.3936(14) 1.0115(8) 0.027(2) Uani d U P D 0.682(7) A 1
H H8 0.155 0.3353 1.022 0.032 Uiso calc U P R 0.682(7) A 1
C C9 0.1054(5) 0.4694(13) 0.9125(8) 0.029(2) Uani d U P D 0.682(7) A 1
C C10 0.1535(4) 0.4521(10) 0.8293(7) 0.0283(19) Uani d U P D 0.682(7) A 1
C C11 0.1686(4) 0.2894(10) 0.8146(9) 0.028(2) Uani d U P D 0.682(7) A 1
C C12 0.1309(5) 0.1779(11) 0.7758(9) 0.032(2) Uani d U P D 0.682(7) A 1
H H12 0.0892 0.1965 0.7534 0.038 Uiso calc U P R 0.682(7) A 1
C C13 0.1568(4) 0.0354(11) 0.7709(9) 0.032(2) Uani d U P D 0.682(7) A 1
H H13 0.1325 -0.0438 0.7429 0.038 Uiso calc U P R 0.682(7) A 1
C C14 0.2165(5) 0.0076(11) 0.8058(9) 0.033(2) Uani d U P D 0.682(7) A 1
H H14 0.2324 -0.0906 0.8021 0.04 Uiso calc U P R 0.682(7) A 1
C C15 0.2542(5) 0.1205(11) 0.8465(11) 0.034(2) Uani d U P D 0.682(7) A 1
H H15 0.2955 0.1011 0.8704 0.041 Uiso calc U P R 0.682(7) A 1
C C16 0.2291(5) 0.2627(10) 0.8506(11) 0.030(2) Uani d U P D 0.682(7) A 1
C C17 0.2163(5) 0.5152(10) 0.8724(8) 0.029(2) Uani d U P D 0.682(7) A 1
C C18 0.3187(6) 0.4117(17) 0.9314(15) 0.046(3) Uani d U P D 0.682(7) A 1
H H18A 0.3482 0.3958 0.8778 0.068 Uiso calc U P R 0.682(7) A 1
H H18B 0.3258 0.3376 0.9857 0.068 Uiso calc U P R 0.682(7) A 1
H H18C 0.3244 0.5116 0.9602 0.068 Uiso calc U P R 0.682(7) A 1
C C19 0.1637(5) 0.5590(10) 0.6578(7) 0.029(2) Uani d U P D 0.682(7) A 1
C C20 0.1543(4) 0.6944(11) 0.4939(7) 0.036(2) Uani d U P D 0.682(7) A 1
C C21 0.0976(4) 0.7583(10) 0.4380(7) 0.049(2) Uani d U P D 0.682(7) A 1
H H21A 0.0684 0.678 0.4204 0.073 Uiso calc U P R 0.682(7) A 1
H H21B 0.1097 0.8078 0.3753 0.073 Uiso calc U P R 0.682(7) A 1
H H21C 0.0778 0.8305 0.4822 0.073 Uiso calc U P R 0.682(7) A 1
C C22 0.1874(6) 0.5817(11) 0.4290(8) 0.059(3) Uani d U P D 0.682(7) A 1
H H22A 0.225 0.5473 0.4665 0.088 Uiso calc U P R 0.682(7) A 1
H H22B 0.1986 0.6284 0.3647 0.088 Uiso calc U P R 0.682(7) A 1
H H22C 0.1601 0.4968 0.4141 0.088 Uiso calc U P R 0.682(7) A 1
C C23 0.1999(4) 0.8167(8) 0.5284(6) 0.039(2) Uani d U P D 0.682(7) A 1
H H23A 0.1778 0.895 0.564 0.058 Uiso calc U P R 0.682(7) A 1
H H23B 0.219 0.859 0.4684 0.058 Uiso calc U P R 0.682(7) A 1
H H23C 0.2321 0.7744 0.5749 0.058 Uiso calc U P R 0.682(7) A 1
Cl Cl1 0.0949(5) 0.1624(7) 1.5142(7) 0.062(2) Uani d U P D 0.682(7) A 1
N N1 0.2557(4) 0.3967(10) 0.8877(9) 0.032(2) Uani d U P D 0.682(7) A 1
N N2 0.1296(4) 0.5271(9) 0.7395(6) 0.029(2) Uani d U P D 0.682(7) A 1
H H2N 0.0905 0.5542 0.7371 0.035 Uiso calc U P R 0.682(7) A 1
O O1 0.0592(5) 0.5459(14) 0.8936(9) 0.037(3) Uani d U P D 0.682(7) A 1
O O2 0.2275(4) 0.6453(10) 0.8923(9) 0.032(2) Uani d U P D 0.682(7) A 1
O O3 0.2171(5) 0.5202(19) 0.6519(11) 0.032(3) Uani d U P D 0.682(7) A 1
O O4 0.1282(3) 0.6268(6) 0.5854(4) 0.0368(16) Uani d U P D 0.682(7) A 1
C C1A 0.1454(12) 0.235(3) 1.2369(18) 0.031(3) Uani d U P D 0.318(7) A 2
H H1A 0.1756 0.1978 1.1933 0.037 Uiso calc U P R 0.318(7) A 2
C C2A 0.1482(13) 0.193(3) 1.3371(18) 0.034(3) Uani d U P D 0.318(7) A 2
H H2A 0.181 0.1334 1.365 0.041 Uiso calc U P R 0.318(7) A 2
C C3A 0.1004(14) 0.243(3) 1.3967(16) 0.039(3) Uani d U P D 0.318(7) A 2
C C4A 0.0526(13) 0.328(4) 1.3594(19) 0.041(3) Uani d U P D 0.318(7) A 2
H H4A 0.0206 0.3574 1.4022 0.049 Uiso calc U P R 0.318(7) A 2
C C5A 0.0517(13) 0.370(4) 1.258(2) 0.036(3) Uani d U P D 0.318(7) A 2
H H5A 0.0178 0.4261 1.2296 0.043 Uiso calc U P R 0.318(7) A 2
C C6A 0.1005(12) 0.330(4) 1.1956(17) 0.030(3) Uani d U P D 0.318(7) A 2
C C7A 0.0964(12) 0.389(4) 1.0920(18) 0.027(3) Uani d U P D 0.318(7) A 2
H H7A 0.0593 0.4393 1.0718 0.033 Uiso calc U P R 0.318(7) A 2
C C8A 0.1390(11) 0.380(3) 1.0225(16) 0.021(3) Uani d U P D 0.318(7) A 2
H H8A 0.1754 0.3226 1.0344 0.025 Uiso calc U P R 0.318(7) A 2
C C9A 0.1277(9) 0.462(3) 0.9265(15) 0.024(3) Uani d U P D 0.318(7) A 2
C C10A 0.1746(8) 0.454(2) 0.8420(14) 0.024(2) Uani d U P D 0.318(7) A 2
C C11A 0.1893(9) 0.290(2) 0.822(2) 0.023(3) Uani d U P D 0.318(7) A 2
C C12A 0.1542(9) 0.177(2) 0.775(2) 0.027(3) Uani d U P D 0.318(7) A 2
H H12A 0.114 0.195 0.7461 0.033 Uiso calc U P R 0.318(7) A 2
C C13A 0.1812(10) 0.033(3) 0.774(2) 0.031(3) Uani d U P D 0.318(7) A 2
H H13A 0.1578 -0.0499 0.7488 0.037 Uiso calc U P R 0.318(7) A 2
C C14A 0.2423(10) 0.014(3) 0.810(2) 0.034(3) Uani d U P D 0.318(7) A 2
H H14A 0.2613 -0.0806 0.8019 0.04 Uiso calc U P R 0.318(7) A 2
C C15A 0.2759(10) 0.127(2) 0.856(2) 0.030(3) Uani d U P D 0.318(7) A 2
H H15A 0.3163 0.1103 0.8852 0.036 Uiso calc U P R 0.318(7) A 2
C C16A 0.2490(10) 0.264(2) 0.858(2) 0.027(3) Uani d U P D 0.318(7) A 2
C C17A 0.2381(9) 0.509(2) 0.888(2) 0.026(3) Uani d U P D 0.318(7) A 2
C C18A 0.3392(12) 0.392(4) 0.945(3) 0.042(6) Uani d U P D 0.318(7) A 2
H H18D 0.368 0.38 0.8895 0.063 Uiso calc U P R 0.318(7) A 2
H H18E 0.3446 0.3093 0.9931 0.063 Uiso calc U P R 0.318(7) A 2
H H18F 0.3476 0.4861 0.9802 0.063 Uiso calc U P R 0.318(7) A 2
C C19A 0.1874(10) 0.569(3) 0.6755(16) 0.029(3) Uani d U P D 0.318(7) A 2
C C20A 0.1735(9) 0.699(2) 0.5092(14) 0.035(3) Uani d U P D 0.318(7) A 2
C C21A 0.1351(10) 0.833(2) 0.4788(15) 0.052(4) Uani d U P D 0.318(7) A 2
H H21D 0.0943 0.8246 0.5076 0.078 Uiso calc U P R 0.318(7) A 2
H H21E 0.1304 0.8384 0.4039 0.078 Uiso calc U P R 0.318(7) A 2
H H21F 0.1557 0.9232 0.5051 0.078 Uiso calc U P R 0.318(7) A 2
C C22A 0.1516(12) 0.564(2) 0.4484(17) 0.051(5) Uani d U P D 0.318(7) A 2
H H22D 0.108 0.545 0.4607 0.076 Uiso calc U P R 0.318(7) A 2
H H22E 0.1764 0.4773 0.47 0.076 Uiso calc U P R 0.318(7) A 2
H H22F 0.1563 0.5821 0.3753 0.076 Uiso calc U P R 0.318(7) A 2
C C23A 0.2419(8) 0.719(2) 0.4991(17) 0.063(5) Uani d U P D 0.318(7) A 2
H H23D 0.2503 0.7385 0.4273 0.094 Uiso calc U P R 0.318(7) A 2
H H23E 0.2635 0.628 0.5217 0.094 Uiso calc U P R 0.318(7) A 2
H H23F 0.2564 0.8026 0.5416 0.094 Uiso calc U P R 0.318(7) A 2
Cl Cl1A 0.1029(12) 0.2039(19) 1.5240(13) 0.052(3) Uani d U P D 0.318(7) A 2
N N1A 0.2761(9) 0.392(2) 0.901(2) 0.026(3) Uani d U P D 0.318(7) A 2
N N2A 0.1517(8) 0.547(2) 0.7590(13) 0.027(3) Uani d U P D 0.318(7) A 2
H H2N1 0.1152 0.5899 0.7615 0.032 Uiso calc U P R 0.318(7) A 2
O O1A 0.0802(10) 0.538(4) 0.910(2) 0.030(5) Uani d U P D 0.318(7) A 2
O O2A 0.2519(8) 0.637(2) 0.911(2) 0.025(4) Uani d U P D 0.318(7) A 2
O O3A 0.2366(10) 0.514(4) 0.666(3) 0.027(5) Uani d U P D 0.318(7) A 2
O O4A 0.1569(7) 0.6766(14) 0.6182(9) 0.035(3) Uani d U P D 0.318(7) A 2
C C24 0.5059(7) 0.4145(17) 0.6981(10) 0.084(5) Uani d U P D 0.5 B -1
H H24A 0.4643 0.4533 0.6819 0.127 Uiso calc U P R 0.5 B -1
H H24B 0.5158 0.3384 0.6478 0.127 Uiso calc U P R 0.5 B -1
H H24C 0.536 0.4957 0.6958 0.127 Uiso calc U P R 0.5 B -1
C C25 0.5082(10) 0.3478(19) 0.8025(11) 0.069(5) Uani d U P D 0.5 B -1
H H25A 0.5465 0.2877 0.8107 0.083 Uiso calc U P R 0.5 B -1
H H25B 0.4728 0.2789 0.8069 0.083 Uiso calc U P R 0.5 B -1
C C26 0.5069(10) 0.454(2) 0.8907(11) 0.055(5) Uani d U P D 0.5 B -1
H H26A 0.5427 0.522 0.887 0.066 Uiso calc U P R 0.5 B -1
H H26B 0.469 0.5153 0.8819 0.066 Uiso calc U P R 0.5 B -1
C C27 0.5083(19) 0.3870(11) 0.9948(14) 0.050(6) Uani d U P D 0.5 B -1
H H27A 0.5459 0.3251 1.0038 0.06 Uiso calc U P R 0.5 B -1
H H27B 0.4721 0.3203 0.9993 0.06 Uiso calc U P R 0.5 B -1
C C28 0.5075(11) 0.498(2) 1.0817(12) 0.057(5) Uani d U P D 0.5 B -1
H H28A 0.4693 0.5578 1.0747 0.069 Uiso calc U P R 0.5 B -1
H H28B 0.5432 0.566 1.0772 0.069 Uiso calc U P R 0.5 B -1
C C29 0.5106(9) 0.421(2) 1.1865(13) 0.072(5) Uani d U P D 0.5 B -1
H H29A 0.4726 0.3649 1.1951 0.108 Uiso calc U P R 0.5 B -1
H H29B 0.5152 0.4968 1.2405 0.108 Uiso calc U P R 0.5 B -1
H H29C 0.5462 0.3539 1.191 0.108 Uiso calc U P R 0.5 B -1

loop_
_atom_site_aniso_label
_atom_site_aniso_U_11
_atom_site_aniso_U_22
_atom_site_aniso_U_33
_atom_site_aniso_U_12
_atom_site_aniso_U_13
_atom_site_aniso_U_23
C1 0.047(6) 0.034(4) 0.028(4) -0.007(4) 0.023(4) -0.006(4)
C2 0.039(6) 0.041(4) 0.029(4) -0.005(4) 0.009(4) -0.008(4)
C3 0.050(6) 0.054(5) 0.023(4) -0.007(4) 0.017(4) -0.001(4)
C4 0.045(6) 0.060(5) 0.027(4) -0.005(5) 0.019(4) 0.002(4)
C5 0.034(6) 0.055(4) 0.027(4) -0.010(4) 0.018(4) -0.004(3)
C6 0.036(6) 0.033(4) 0.025(3) -0.007(4) 0.015(4) -0.010(3)
C7 0.040(6) 0.029(4) 0.028(4) -0.008(4) 0.017(4) -0.003(3)
C8 0.033(6) 0.018(4) 0.029(4) -0.003(4) 0.015(4) 0.000(3)
C9 0.040(6) 0.022(4) 0.025(4) -0.005(5) 0.014(4) -0.002(3)
C10 0.040(4) 0.021(3) 0.025(3) -0.002(3) 0.013(3) 0.000(3)
C11 0.041(5) 0.026(3) 0.017(3) 0.001(4) 0.016(4) 0.002(3)
C12 0.044(5) 0.031(3) 0.020(3) 0.001(4) 0.011(5) 0.005(3)
C13 0.042(5) 0.030(3) 0.024(4) -0.001(4) 0.007(5) 0.001(3)
C14 0.046(6) 0.025(3) 0.029(4) 0.006(4) 0.009(5) 0.003(3)
C15 0.039(5) 0.035(4) 0.030(4) 0.005(4) 0.007(5) 0.004(3)
C16 0.041(5) 0.031(3) 0.020(4) -0.003(4) 0.015(5) 0.002(3)
C17 0.040(5) 0.030(3) 0.019(4) 0.001(4) 0.015(4) 0.004(3)
C18 0.048(8) 0.050(6) 0.039(7) 0.001(6) 0.003(7) 0.011(5)
C19 0.043(5) 0.022(4) 0.024(4) -0.004(4) 0.015(4) 0.001(3)
C20 0.056(5) 0.031(4) 0.022(4) -0.004(4) 0.016(4) 0.007(3)
C21 0.070(6) 0.043(5) 0.033(5) -0.008(5) -0.001(4) 0.013(4)
C22 0.103(8) 0.040(5) 0.035(5) 0.008(5) 0.025(5) 0.003(4)
C23 0.050(5) 0.025(4) 0.044(5) 0.000(4) 0.020(4) 0.010(3)
Cl1 0.096(6) 0.060(4) 0.032(3) 0.031(3) 0.025(3) 0.008(2)
N1 0.036(5) 0.034(3) 0.026(4) -0.004(4) 0.009(4) 0.007(3)
N2 0.035(5) 0.029(3) 0.024(4) -0.005(3) 0.011(3) 0.007(3)
O1 0.046(7) 0.033(4) 0.032(5) 0.002(5) 0.014(5) -0.003(4)
O2 0.041(7) 0.025(3) 0.030(5) -0.007(4) 0.010(5) 0.000(3)
O3 0.042(7) 0.032(4) 0.023(5) 0.003(6) 0.011(5) 0.004(4)
O4 0.053(4) 0.036(3) 0.023(3) -0.009(3) 0.010(3) 0.010(2)
C1A 0.038(6) 0.030(6) 0.025(5) -0.001(5) 0.011(5) -0.007(5)
C2A 0.036(7) 0.041(6) 0.024(5) -0.008(6) 0.006(5) -0.005(5)
C3A 0.044(6) 0.051(6) 0.023(5) -0.011(5) 0.010(5) -0.003(5)
C4A 0.040(7) 0.058(6) 0.026(5) -0.009(6) 0.019(5) -0.001(5)
C5A 0.031(7) 0.049(6) 0.029(5) -0.006(6) 0.012(5) -0.001(5)
C6A 0.031(6) 0.034(5) 0.026(5) -0.009(5) 0.019(5) -0.004(5)
C7A 0.028(7) 0.026(6) 0.029(5) 0.001(6) 0.014(5) -0.007(5)
C8A 0.024(7) 0.019(5) 0.020(5) -0.003(6) 0.014(5) 0.003(5)
C9A 0.025(6) 0.022(5) 0.026(5) 0.000(5) 0.007(5) 0.004(5)
C10A 0.027(5) 0.026(4) 0.020(4) 0.002(4) 0.010(4) 0.005(4)
C11A 0.029(6) 0.023(4) 0.018(5) -0.004(5) 0.012(5) 0.003(4)
C12A 0.029(7) 0.033(5) 0.021(5) -0.002(6) 0.005(6) -0.001(5)
C13A 0.035(7) 0.026(5) 0.030(5) -0.002(6) 0.004(6) -0.001(5)
C14A 0.037(7) 0.031(5) 0.034(6) 0.003(6) 0.004(7) 0.003(5)
C15A 0.032(7) 0.031(5) 0.026(6) 0.007(5) 0.005(6) 0.003(5)
C16A 0.028(6) 0.033(4) 0.022(5) 0.003(5) 0.009(5) 0.004(4)
C17A 0.025(6) 0.033(5) 0.022(6) -0.004(5) 0.007(5) 0.004(5)
C18A 0.030(10) 0.056(11) 0.039(11) 0.002(9) -0.005(10) 0.013(10)
C19A 0.038(6) 0.025(5) 0.023(5) -0.003(6) 0.007(5) 0.009(5)
C20A 0.053(6) 0.033(6) 0.019(5) 0.003(6) 0.012(5) 0.011(5)
C21A 0.065(10) 0.047(8) 0.045(9) 0.004(8) 0.007(9) 0.020(7)
C22A 0.067(11) 0.046(8) 0.039(9) 0.010(9) -0.010(9) -0.007(8)
C23A 0.058(8) 0.069(10) 0.062(9) -0.005(8) 0.016(8) 0.037(9)
Cl1A 0.072(5) 0.072(9) 0.014(3) -0.010(7) 0.012(3) -0.012(5)
N1A 0.026(6) 0.029(5) 0.022(6) 0.004(5) 0.005(6) 0.003(5)
N2A 0.030(6) 0.030(5) 0.020(5) 0.001(5) 0.007(5) 0.003(5)
O1A 0.020(10) 0.050(9) 0.022(8) 0.014(8) 0.007(8) 0.020(7)
O2A 0.020(10) 0.029(6) 0.029(9) -0.002(7) 0.008(8) 0.003(6)
O3A 0.026(10) 0.029(7) 0.025(9) 0.000(8) 0.006(8) 0.004(7)
O4A 0.050(6) 0.034(5) 0.023(4) 0.006(5) 0.010(4) 0.011(4)
C24 0.107(13) 0.078(11) 0.067(9) -0.005(10) -0.009(9) 0.010(8)
C25 0.089(13) 0.054(10) 0.066(8) 0.013(10) 0.018(9) 0.006(8)
C26 0.051(12) 0.057(10) 0.056(9) -0.013(9) -0.002(9) 0.009(8)
C27 0.039(17) 0.041(5) 0.071(6) 0.001(9) 0.001(7) 0.002(9)
C28 0.046(12) 0.062(11) 0.060(10) 0.010(8) -0.031(9) -0.016(8)
C29 0.076(14) 0.068(13) 0.072(9) 0.013(10) 0.001(10) 0.001(10)

loop_
_atom_type_symbol
_atom_type_description
_atom_type_scat_dispersion_real
_atom_type_scat_dispersion_imag
_atom_type_scat_source
C C 0.0033 0.0016 'International Tables Vol C Tables 4.2.6.8 and 6.1.1.4'
H H 0.0000 0.0000 'International Tables Vol C Tables 4.2.6.8 and 6.1.1.4'
N N 0.0061 0.0033 'International Tables Vol C Tables 4.2.6.8 and 6.1.1.4'
O O 0.0106 0.0060 'International Tables Vol C Tables 4.2.6.8 and 6.1.1.4'
Cl Cl 0.1484 0.1585 'International Tables Vol C Tables 4.2.6.8 and 6.1.1.4'

loop_
_geom_angle_atom_site_label_1
_geom_angle_atom_site_label_2
_geom_angle_atom_site_label_3
_geom_angle
C2 C1 C6 120.0
C2 C1 H1 120.0
C6 C1 H1 120.0
C3 C2 C1 120.0
C3 C2 H2 120.0
C1 C2 H2 120.0
C2 C3 C4 120.0
C2 C3 Cl1 119.7(6)
C4 C3 Cl1 120.2(6)
C5 C4 C3 120.0
C5 C4 H4 120.0
C3 C4 H4 120.0
C4 C5 C6 120.0
C4 C5 H5 120.0
C6 C5 H5 120.0
C5 C6 C1 120.0
C5 C6 C7 117.7(6)
C1 C6 C7 122.3(6)
C8 C7 C6 127.6(9)
C8 C7 H7 116.2
C6 C7 H7 116.2
C7 C8 C9 119.3(8)
C7 C8 H8 120.4
C9 C8 H8 120.4
O1 C9 C8 123.8(9)
O1 C9 C10 118.9(9)
C8 C9 C10 117.3(8)
N2 C10 C11 115.1(8)
N2 C10 C9 107.4(7)
C11 C10 C9 110.1(7)
N2 C10 C17 113.7(7)
C11 C10 C17 102.0(7)
C9 C10 C17 108.3(7)
C12 C11 C16 122.2(8)
C12 C11 C10 128.5(8)
C16 C11 C10 109.3(7)
C11 C12 C13 116.8(8)
C11 C12 H12 121.6
C13 C12 H12 121.6
C14 C13 C12 121.6(8)
C14 C13 H13 119.2
C12 C13 H13 119.2
C13 C14 C15 121.3(8)
C13 C14 H14 119.3
C15 C14 H14 119.3
C16 C15 C14 117.5(8)
C16 C15 H15 121.3
C14 C15 H15 121.3
C11 C16 C15 120.5(8)
C11 C16 N1 109.3(7)
C15 C16 N1 130.1(9)
O2 C17 N1 126.5(9)
O2 C17 C10 126.2(8)
N1 C17 C10 107.2(7)
N1 C18 H18A 109.5
N1 C18 H18B 109.5
H18A C18 H18B 109.5
N1 C18 H18C 109.5
H18A C18 H18C 109.5
H18B C18 H18C 109.5
O3 C19 O4 127.2(9)
O3 C19 N2 122.9(10)
O4 C19 N2 109.7(8)
O4 C20 C21 102.4(7)
O4 C20 C22 112.6(8)
C21 C20 C22 112.1(9)
O4 C20 C23 108.9(7)
C21 C20 C23 111.5(8)
C22 C20 C23 109.1(8)
C20 C21 H21A 109.5
C20 C21 H21B 109.5
H21A C21 H21B 109.5
C20 C21 H21C 109.5
H21A C21 H21C 109.5
H21B C21 H21C 109.5
C20 C22 H22A 109.5
C20 C22 H22B 109.5
H22A C22 H22B 109.5
C20 C22 H22C 109.5
H22A C22 H22C 109.5
H22B C22 H22C 109.5
C20 C23 H23A 109.5
C20 C23 H23B 109.5
H23A C23 H23B 109.5
C20 C23 H23C 109.5
H23A C23 H23C 109.5
H23B C23 H23C 109.5
C17 N1 C16 111.8(7)
C17 N1 C18 123.3(9)
C16 N1 C18 124.8(9)
C19 N2 C10 123.8(8)
C19 N2 H2N 118.1
C10 N2 H2N 118.1
C19 O4 C20 122.1(6)
C2A C1A C6A 123.1(16)
C2A C1A H1A 118.5
C6A C1A H1A 118.5
C1A C2A C3A 116.5(16)
C1A C2A H2A 121.8
C3A C2A H2A 121.8
C4A C3A C2A 123.4(15)
C4A C3A Cl1A 117.3(18)
C2A C3A Cl1A 119.2(18)
C3A C4A C5A 118.5(16)
C3A C4A H4A 120.7
C5A C4A H4A 120.7
C4A C5A C6A 120.5(17)
C4A C5A H5A 119.8
C6A C5A H5A 119.8
C1A C6A C5A 117.6(15)
C1A C6A C7A 126.8(17)
C5A C6A C7A 115.6(18)
C8A C7A C6A 127.1(19)
C8A C7A H7A 116.5
C6A C7A H7A 116.5
C7A C8A C9A 117.5(18)
C7A C8A H8A 121.3
C9A C8A H8A 121.3
O1A C9A C8A 121.7(18)
O1A C9A C10A 118.3(18)
C8A C9A C10A 120.0(15)
N2A C10A C9A 107.3(14)
N2A C10A C11A 119.8(17)
C9A C10A C11A 108.7(16)
N2A C10A C17A 111.7(15)
C9A C10A C17A 108.1(15)
C11A C10A C17A 100.8(13)
C16A C11A C12A 120.8(15)
C16A C11A C10A 107.5(14)
C12A C11A C10A 131.7(17)
C11A C12A C13A 117.1(17)
C11A C12A H12A 121.5
C13A C12A H12A 121.5
C14A C13A C12A 119.5(18)
C14A C13A H13A 120.3
C12A C13A H13A 120.3
C15A C14A C13A 122.1(19)
C15A C14A H14A 118.9
C13A C14A H14A 118.9
C16A C15A C14A 117.4(18)
C16A C15A H15A 121.3
C14A C15A H15A 121.3
C15A C16A C11A 122.8(16)
C15A C16A N1A 125.5(16)
C11A C16A N1A 111.6(15)
O2A C17A N1A 124.4(17)
O2A C17A C10A 126.7(17)
N1A C17A C10A 108.9(14)
N1A C18A H18D 109.5
N1A C18A H18E 109.5
H18D C18A H18E 109.5
N1A C18A H18F 109.5
H18D C18A H18F 109.5
H18E C18A H18F 109.5
O3A C19A O4A 131.(2)
O3A C19A N2A 124.(2)
O4A C19A N2A 105.0(16)
O4A C20A C23A 112.3(15)
O4A C20A C21A 101.8(14)
C23A C20A C21A 114.6(17)
O4A C20A C22A 107.9(16)
C23A C20A C22A 109.5(19)
C21A C20A C22A 110.4(17)
C20A C21A H21D 109.5
C20A C21A H21E 109.5
H21D C21A H21E 109.5
C20A C21A H21F 109.5
H21D C21A H21F 109.5
H21E C21A H21F 109.5
C20A C22A H22D 109.5
C20A C22A H22E 109.5
H22D C22A H22E 109.5
C20A C22A H22F 109.5
H22D C22A H22F 109.5
H22E C22A H22F 109.5
C20A C23A H23D 109.5
C20A C23A H23E 109.5
H23D C23A H23E 109.5
C20A C23A H23F 109.5
H23D C23A H23F 109.5
H23E C23A H23F 109.5
C17A N1A C16A 110.5(15)
C17A N1A C18A 127.7(19)
C16A N1A C18A 121.6(19)
C19A N2A C10A 119.6(15)
C19A N2A H2N1 120.2
C10A N2A H2N1 120.2
C19A O4A C20A 118.9(14)
C25 C24 H24A 109.5
C25 C24 H24B 109.5
H24A C24 H24B 109.5
C25 C24 H24C 109.5
H24A C24 H24C 109.5
H24B C24 H24C 109.5
C24 C25 C26 116.5(13)
C24 C25 H25A 108.2
C26 C25 H25A 108.2
C24 C25 H25B 108.2
C26 C25 H25B 108.2
H25A C25 H25B 107.3
C27 C26 C25 116.3(14)
C27 C26 H26A 108.2
C25 C26 H26A 108.2
C27 C26 H26B 108.2
C25 C26 H26B 108.2
H26A C26 H26B 107.4
C26 C27 C28 114.8(11)
C26 C27 H27A 108.6
C28 C27 H27A 108.6
C26 C27 H27B 108.6
C28 C27 H27B 108.6
H27A C27 H27B 107.5
C27 C28 C29 112.1(14)
C27 C28 H28A 109.2
C29 C28 H28A 109.2
C27 C28 H28B 109.2
C29 C28 H28B 109.2
H28A C28 H28B 107.9
C28 C29 H29A 109.5
C28 C29 H29B 109.5
H29A C29 H29B 109.5
C28 C29 H29C 109.5
H29A C29 H29C 109.5
H29B C29 H29C 109.5

loop_
_geom_bond_atom_site_label_1
_geom_bond_atom_site_label_2
_geom_bond_distance
C1 C2 1.39
C1 C6 1.39
C1 H1 0.95
C2 C3 1.39
C2 H2 0.95
C3 C4 1.39
C3 Cl1 1.744(8)
C4 C5 1.39
C4 H4 0.95
C5 C6 1.39
C5 H5 0.95
C6 C7 1.485(9)
C7 C8 1.345(10)
C7 H7 0.95
C8 C9 1.480(12)
C8 H8 0.95
C9 O1 1.230(11)
C9 C10 1.547(11)
C10 N2 1.429(10)
C10 C11 1.514(10)
C10 C17 1.555(11)
C11 C12 1.376(11)
C11 C16 1.391(11)
C12 C13 1.401(11)
C12 H12 0.95
C13 C14 1.373(12)
C13 H13 0.95
C14 C15 1.393(12)
C14 H14 0.95
C15 C16 1.392(11)
C15 H15 0.95
C16 N1 1.412(10)
C17 O2 1.221(10)
C17 N1 1.374(10)
C18 N1 1.461(12)
C18 H18A 0.98
C18 H18B 0.98
C18 H18C 0.98
C19 O3 1.213(10)
C19 O4 1.338(10)
C19 N2 1.358(9)
C20 O4 1.477(9)
C20 C21 1.513(12)
C20 C22 1.524(12)
C20 C23 1.533(12)
C21 H21A 0.98
C21 H21B 0.98
C21 H21C 0.98
C22 H22A 0.98
C22 H22B 0.98
C22 H22C 0.98
C23 H23A 0.98
C23 H23B 0.98
C23 H23C 0.98
N2 H2N 0.88
C1A C2A 1.362(19)
C1A C6A 1.384(19)
C1A H1A 0.95
C2A C3A 1.398(18)
C2A H2A 0.95
C3A C4A 1.357(19)
C3A Cl1A 1.699(18)
C4A C5A 1.380(19)
C4A H4A 0.95
C5A C6A 1.410(19)
C5A H5A 0.95
C6A C7A 1.452(19)
C7A C8A 1.326(19)
C7A H7A 0.95
C8A C9A 1.468(19)
C8A H8A 0.95
C9A O1A 1.241(19)
C9A C10A 1.536(18)
C10A N2A 1.442(18)
C10A C11A 1.537(18)
C10A C17A 1.556(19)
C11A C16A 1.377(19)
C11A C12A 1.389(19)
C12A C13A 1.42(2)
C12A H12A 0.95
C13A C14A 1.39(2)
C13A H13A 0.95
C14A C15A 1.38(2)
C14A H14A 0.95
C15A C16A 1.364(19)
C15A H15A 0.95
C16A N1A 1.402(19)
C17A O2A 1.221(18)
C17A N1A 1.344(19)
C18A N1A 1.455(19)
C18A H18D 0.98
C18A H18E 0.98
C18A H18F 0.98
C19A O3A 1.19(2)
C19A O4A 1.371(19)
C19A N2A 1.382(19)
C20A O4A 1.500(18)
C20A C23A 1.50(2)
C20A C21A 1.51(2)
C20A C22A 1.52(2)
C21A H21D 0.98
C21A H21E 0.98
C21A H21F 0.98
C22A H22D 0.98
C22A H22E 0.98
C22A H22F 0.98
C23A H23D 0.98
C23A H23E 0.98
C23A H23F 0.98
N2A H2N1 0.88
C24 C25 1.490(16)
C24 H24A 0.98
C24 H24B 0.98
C24 H24C 0.98
C25 C26 1.499(15)
C25 H25A 0.99
C25 H25B 0.99
C26 C27 1.488(16)
C26 H26A 0.99
C26 H26B 0.99
C27 C28 1.512(15)
C27 H27A 0.99
C27 H27B 0.99
C28 C29 1.531(17)
C28 H28A 0.99
C28 H28B 0.99
C29 H29A 0.98
C29 H29B 0.98
C29 H29C 0.98
